data_7249419
loop_
_publ_author_name
'Kumar, Sharvan'
'Mandal, Kalyanashis'
'M R, Ajayakumar'
'Hundal, Geeta'
'Mukhopadhyay, Pritam'

_publ_section_title
;
 Unravelling the intramolecular n &#x2192; &#x3c3;* interaction in
 ultra-electron deficient naphthalenediimides and their radical ions.
;
_journal_issue 40
_journal_name_full 'Physical chemistry chemical physics : PCCP'
_journal_page_first 26076
_journal_page_last 26083
_journal_paper_doi 10.1039/d4cp02834a
_journal_volume 26
_journal_year 2024
_chemical_formula_moiety 'C68 H70 N2 O10 P2, 2(B F4)'
_chemical_formula_sum 'C68 H70 B2 F8 N2 O10 P2'
_chemical_formula_weight 1310.82
_chemical_name_common Naphthalenediimide-bis-methoxyphenylphosphonium
_space_group_crystal_system triclinic
_space_group_IT_number 2
_space_group_name_Hall '-P 1'
_space_group_name_H-M_alt 'P -1'
_atom_sites_solution_hydrogens geom
_audit_creation_method SHELXL-2013
_audit_update_record
;
2015-02-21 deposited with the CCDC.	2024-10-02 downloaded from the CCDC.
;
_cell_angle_alpha 92.111(5)
_cell_angle_beta 94.947(7)
_cell_angle_gamma 92.151(5)
_cell_formula_units_Z 1
_cell_length_a 10.2080(8)
_cell_length_b 12.3079(5)
_cell_length_c 13.6327(11)
_cell_measurement_reflns_used 14110
_cell_measurement_temperature 295(2)
_cell_measurement_theta_max 29
_cell_measurement_theta_min 2
_cell_volume 1703.8(2)
_computing_cell_refinement 'Bruker SAINT'
_computing_data_collection 'Bruker APEX2'
_computing_data_reduction 'Bruker SAINT'
_computing_molecular_graphics 'Bruker SHELXTL'
_computing_publication_material 'Bruker SHELXTL'
_computing_structure_refinement 'SHELXL-97 (Sheldrick, 2008)'
_computing_structure_solution 'SIR-92(Altomare et. al.,1993)'
_diffrn_ambient_temperature 295(2)
_diffrn_measured_fraction_theta_full 0.998
_diffrn_measured_fraction_theta_max 0.849
_diffrn_measurement_device_type 'Bruker APEX-II CCD'
_diffrn_measurement_method '\f and \w scans'
_diffrn_radiation_type MoK\a
_diffrn_radiation_wavelength 0.71073
_diffrn_reflns_av_R_equivalents 0.0349
_diffrn_reflns_av_unetI/netI 0.0657
_diffrn_reflns_Laue_measured_fraction_full 0.998
_diffrn_reflns_Laue_measured_fraction_max 0.849
_diffrn_reflns_limit_h_max 12
_diffrn_reflns_limit_h_min -13
_diffrn_reflns_limit_k_max 16
_diffrn_reflns_limit_k_min -16
_diffrn_reflns_limit_l_max 18
_diffrn_reflns_limit_l_min -18
_diffrn_reflns_number 15341
_diffrn_reflns_point_group_measured_fraction_full 0.998
_diffrn_reflns_point_group_measured_fraction_max 0.849
_diffrn_reflns_theta_full 25.242
_diffrn_reflns_theta_max 29.302
_diffrn_reflns_theta_min 2.902
_exptl_absorpt_coefficient_mu 0.143
_exptl_absorpt_correction_T_max 0.995
_exptl_absorpt_correction_T_min 0.963
_exptl_absorpt_correction_type multi-scan
_exptl_absorpt_process_details
;
SADABS-2008/1 - Bruker AXS area detector scaling and absorption correction 
;
_exptl_crystal_colour Yellow
_exptl_crystal_density_diffrn 1.278
_exptl_crystal_description Block
_exptl_crystal_F_000 684
_exptl_crystal_size_max 0.210
_exptl_crystal_size_mid 0.170
_exptl_crystal_size_min 0.110
_platon_squeeze_details
;
The sixteen electron recovered could be due to a methanol or 1.5 water
molecules. The volume of the void created matches well with the SAV of
99 A3 shown by PLATON.
;
_refine_diff_density_max 0.989
_refine_diff_density_min -0.426
_refine_diff_density_rms 0.068
_refine_ls_extinction_method none
_refine_ls_goodness_of_fit_ref 1.015
_refine_ls_hydrogen_treatment constr
_refine_ls_matrix_type full
_refine_ls_number_parameters 441
_refine_ls_number_reflns 7902
_refine_ls_number_restraints 30
_refine_ls_restrained_S_all 1.046
_refine_ls_R_factor_all 0.1305
_refine_ls_R_factor_gt 0.0873
_refine_ls_shift/su_max 0.001
_refine_ls_shift/su_mean 0.001
_refine_ls_structure_factor_coef Fsqd
_refine_ls_weighting_details 'w=1/[\s^2^(Fo^2^)+(0.2000P)^2^] where P=(Fo^2^+2Fc^2^)/3'
_refine_ls_weighting_scheme calc
_refine_ls_wR_factor_gt 0.2728
_refine_ls_wR_factor_ref 0.3127
_reflns_Friedel_coverage 0.000
_reflns_number_gt 4725
_reflns_number_total 7902
_reflns_threshold_expression 'I > 2\s(I)'
_cod_data_source_file d4cp02834a2.cif
_cod_data_source_block shelx
_cod_depositor_comments 'Adding full bibliography for 7249419.cif.'
_cod_database_code 7249419
_shelx_space_group_comment
;
The symmetry employed for this shelxl refinement is uniquely defined
by the following loop, which should always be used as a source of
symmetry information in preference to the above space-group names.
They are only intended as comments.
;
_shelx_estimated_absorpt_t_min 0.971
_shelx_estimated_absorpt_t_max 0.984
_shelxl_version_number 2013-4

loop_
_space_group_symop_operation_xyz
'x, y, z'
'-x, -y, -z'

loop_
_atom_site_label
_atom_site_type_symbol
_atom_site_fract_x
_atom_site_fract_y
_atom_site_fract_z
_atom_site_U_iso_or_equiv
_atom_site_adp_type
_atom_site_occupancy
_atom_site_site_symmetry_order
_atom_site_calc_flag
_atom_site_refinement_flags_posn
_atom_site_refinement_flags_adp
_atom_site_refinement_flags_occupancy
_atom_site_disorder_assembly
_atom_site_disorder_group
C1 C 0.3557(3) 0.4668(2) 0.4083(2) 0.0383(7) Uani 1 1 d . . . . .
C2 C 0.4062(3) 0.3859(2) 0.3490(2) 0.0388(6) Uani 1 1 d . . . . .
C3 C 0.4628(3) 0.6433(3) 0.6286(2) 0.0422(7) Uani 1 1 d . . . . .
H3 H 0.4283 0.6968 0.6677 0.051 Uiso 1 1 calc R U . . .
C4 C 0.3841(3) 0.5948(2) 0.5507(2) 0.0391(7) Uani 1 1 d . . . . .
C5 C 0.4348(3) 0.5156(2) 0.4889(2) 0.0367(6) Uani 1 1 d . . . . .
C6 C 0.2195(3) 0.5027(3) 0.3875(2) 0.0415(7) Uani 1 1 d . . . . .
C7 C 0.2481(3) 0.6285(3) 0.5330(2) 0.0466(8) Uani 1 1 d . . . . .
C8 C 0.0391(3) 0.6214(3) 0.4275(3) 0.0558(9) Uani 1 1 d . . . . .
H8A H -0.0032 0.6279 0.4883 0.067 Uiso 1 1 calc R U . . .
H8B H -0.0114 0.5675 0.3846 0.067 Uiso 1 1 calc R U . . .
C9 C 0.0372(5) 0.7298(4) 0.3786(3) 0.0818(14) Uani 1 1 d . . . . .
H9A H -0.0529 0.7529 0.3721 0.098 Uiso 1 1 calc R U . . .
H9B H 0.0881 0.7830 0.4220 0.098 Uiso 1 1 calc R U . . .
C10 C 0.0889(6) 0.7321(4) 0.2799(4) 0.0980(16) Uani 1 1 d . . . . .
H10A H 0.0401 0.6780 0.2362 0.118 Uiso 1 1 calc R U . . .
H10B H 0.1804 0.7125 0.2861 0.118 Uiso 1 1 calc R U . . .
C11 C 0.0794(9) 0.8417(6) 0.2344(5) 0.142(3) Uani 1 1 d D . . . .
H11A H 0.1416 0.8933 0.2705 0.171 Uiso 0.33(17) 1 calc R U P A 1
H11B H -0.0084 0.8680 0.2391 0.171 Uiso 0.33(17) 1 calc R U P A 1
H11C H 0.1062 0.8961 0.2863 0.171 Uiso 0.67(17) 1 calc R U P A 2
H11D H -0.0131 0.8516 0.2155 0.171 Uiso 0.67(17) 1 calc R U P A 2
C12 C 0.109(3) 0.8339(18) 0.1260(11) 0.156(8) Uani 0.519(9) 1 d D . P B 1
H12A H 0.2023 0.8257 0.1228 0.187 Uiso 0.519(9) 1 calc R U P B 1
H12B H 0.0633 0.7693 0.0948 0.187 Uiso 0.519(9) 1 calc R U P B 1
C12' C 0.154(3) 0.870(2) 0.1461(13) 0.156(8) Uani 0.481(9) 1 d D . P B 2
H12C H 0.1623 0.9477 0.1390 0.187 Uiso 0.481(9) 1 calc R U P B 2
H12D H 0.2412 0.8401 0.1512 0.187 Uiso 0.481(9) 1 calc R U P B 2
C13 C 0.0673(15) 0.9318(11) 0.0690(9) 0.126(3) Uani 0.519(9) 1 d D . P B 1
H13A H 0.1204 0.9396 0.0147 0.189 Uiso 0.519(9) 1 calc R U P B 1
H13B H 0.0788 0.9960 0.1116 0.189 Uiso 0.519(9) 1 calc R U P B 1
H13C H -0.0236 0.9221 0.0445 0.189 Uiso 0.519(9) 1 calc R U P B 1
C13' C 0.0681(16) 0.8156(13) 0.0630(12) 0.126(3) Uani 0.481(9) 1 d D . P B 2
H13D H 0.1195 0.8002 0.0088 0.189 Uiso 0.481(9) 1 calc R U P B 2
H13E H -0.0008 0.8630 0.0424 0.189 Uiso 0.481(9) 1 calc R U P B 2
H13F H 0.0300 0.7490 0.0843 0.189 Uiso 0.481(9) 1 calc R U P B 2
C14 C 0.1789(3) 0.2385(3) 0.2890(2) 0.0428(7) Uani 1 1 d . . . . .
C15 C 0.1971(4) 0.1945(3) 0.3820(3) 0.0554(9) Uani 1 1 d . . . . .
H15 H 0.2758 0.2082 0.4209 0.066 Uiso 1 1 calc R U . . .
C16 C 0.0978(4) 0.1307(3) 0.4158(3) 0.0605(10) Uani 1 1 d . . . . .
H16 H 0.1109 0.1002 0.4771 0.073 Uiso 1 1 calc R U . . .
C17 C -0.0195(4) 0.1116(3) 0.3606(3) 0.0522(8) Uani 1 1 d . . . . .
C18 C -0.0399(3) 0.1557(3) 0.2696(3) 0.0555(9) Uani 1 1 d . . . . .
H18 H -0.1199 0.1430 0.2322 0.067 Uiso 1 1 calc R U . . .
C19 C 0.0581(4) 0.2187(3) 0.2342(2) 0.0530(8) Uani 1 1 d . . . . .
H19 H 0.0437 0.2486 0.1727 0.064 Uiso 1 1 calc R U . . .
C20 C -0.2366(5) 0.0315(4) 0.3514(4) 0.0939(16) Uani 1 1 d . . . . .
H20A H -0.2904 -0.0132 0.3895 0.141 Uiso 1 1 calc R U . . .
H20B H -0.2281 -0.0046 0.2887 0.141 Uiso 1 1 calc R U . . .
H20C H -0.2769 0.0999 0.3412 0.141 Uiso 1 1 calc R U . . .
C21 C 0.2777(3) 0.3995(2) 0.1447(2) 0.0435(7) Uani 1 1 d . . . . .
C22 C 0.2177(4) 0.3550(3) 0.0556(2) 0.0554(9) Uani 1 1 d . . . . .
H22 H 0.1936 0.2812 0.0507 0.067 Uiso 1 1 calc R U . . .
C24 C 0.1935(4) 0.4170(3) -0.0248(3) 0.0611(10) Uani 1 1 d . . . . .
H24 H 0.1501 0.3864 -0.0826 0.073 Uiso 1 1 calc R U . . .
C25 C 0.2346(4) 0.5268(3) -0.0192(3) 0.0589(9) Uani 1 1 d . . . . .
C26 C 0.2984(5) 0.5710(3) 0.0673(3) 0.0704(12) Uani 1 1 d . . . . .
H26 H 0.3273 0.6437 0.0708 0.084 Uiso 1 1 calc R U . . .
C27 C 0.3197(4) 0.5082(3) 0.1490(3) 0.0620(10) Uani 1 1 d . . . . .
H27 H 0.3624 0.5390 0.2070 0.074 Uiso 1 1 calc R U . . .
C28 C 0.1568(7) 0.5537(4) -0.1871(3) 0.0985(17) Uani 1 1 d . . . . .
H28A H 0.1523 0.6110 -0.2330 0.148 Uiso 1 1 calc R U . . .
H28B H 0.0695 0.5257 -0.1790 0.148 Uiso 1 1 calc R U . . .
H28C H 0.2078 0.4964 -0.2117 0.148 Uiso 1 1 calc R U . . .
C29 C 0.4202(3) 0.2142(3) 0.1980(2) 0.0446(7) Uani 1 1 d . . . . .
C30 C 0.5230(4) 0.2499(3) 0.1429(3) 0.0547(9) Uani 1 1 d . . . . .
H30 H 0.5342 0.3234 0.1310 0.066 Uiso 1 1 calc R U . . .
C31 C 0.6066(4) 0.1764(3) 0.1068(3) 0.0638(10) Uani 1 1 d . . . . .
H31 H 0.6756 0.2006 0.0719 0.077 Uiso 1 1 calc R U . . .
C32 C 0.5888(4) 0.0668(3) 0.1220(3) 0.0618(10) Uani 1 1 d . . . . .
C33 C 0.4870(4) 0.0297(3) 0.1759(3) 0.0625(10) Uani 1 1 d . . . . .
H33 H 0.4748 -0.0441 0.1865 0.075 Uiso 1 1 calc R U . . .
C34 C 0.4050(4) 0.1044(3) 0.2129(3) 0.0537(8) Uani 1 1 d . . . . .
H34 H 0.3374 0.0800 0.2491 0.064 Uiso 1 1 calc R U . . .
C35 C 0.6610(6) -0.1139(4) 0.0938(4) 0.107(2) Uani 1 1 d . . . . .
H35A H 0.7295 -0.1501 0.0632 0.160 Uiso 1 1 calc R U . . .
H35B H 0.5770 -0.1389 0.0622 0.160 Uiso 1 1 calc R U . . .
H35C H 0.6653 -0.1300 0.1623 0.160 Uiso 1 1 calc R U . . .
O1 O 0.1496(2) 0.46407(19) 0.31667(16) 0.0526(6) Uani 1 1 d . . . . .
O2 O 0.1993(3) 0.6922(2) 0.58748(19) 0.0683(8) Uani 1 1 d . . . . .
O3 O -0.1111(3) 0.0498(2) 0.4021(2) 0.0746(8) Uani 1 1 d . . . . .
O4 O 0.2174(4) 0.5953(2) -0.0942(2) 0.0836(10) Uani 1 1 d . . . . .
O5 O 0.6777(3) 0.0024(3) 0.0841(2) 0.0892(10) Uani 1 1 d . . . . .
P1 P 0.31334(8) 0.31295(6) 0.24506(5) 0.0403(3) Uani 1 1 d . . . . .
N1 N 0.1743(2) 0.5828(2) 0.44974(19) 0.0448(6) Uani 1 1 d . . . . .
B1 B 0.645(2) 0.6919(16) 0.3298(13) 0.452(15) Uani 0.617(5) 1 d D U P C 1
F1 F 0.6130(18) 0.7399(13) 0.4058(10) 0.300(7) Uani 0.617(5) 1 d D . P C 1
F2 F 0.7233(13) 0.6218(9) 0.3807(9) 0.245(5) Uani 0.617(5) 1 d D . P C 1
F3 F 0.7212(11) 0.7235(10) 0.2620(9) 0.230(5) Uani 0.617(5) 1 d D . P C 1
F4 F 0.5722(12) 0.6100(7) 0.2983(7) 0.189(4) Uani 0.617(5) 1 d D . P C 1
B1' B 0.580(2) 0.697(2) 0.3220(19) 0.452(15) Uani 0.383(5) 1 d D U P C 2
F1' F 0.503(2) 0.7504(17) 0.2484(14) 0.300(7) Uani 0.383(5) 1 d D . P C 2
F2' F 0.651(2) 0.7897(16) 0.3323(15) 0.245(5) Uani 0.383(5) 1 d D . P C 2
F3' F 0.6260(19) 0.6422(16) 0.2452(15) 0.230(5) Uani 0.383(5) 1 d D . P C 2
F4' F 0.4569(15) 0.6813(12) 0.3361(11) 0.189(4) Uani 0.383(5) 1 d D . P C 2

loop_
_atom_site_aniso_label
_atom_site_aniso_U_11
_atom_site_aniso_U_22
_atom_site_aniso_U_33
_atom_site_aniso_U_23
_atom_site_aniso_U_13
_atom_site_aniso_U_12
C1 0.0395(16) 0.0401(15) 0.0343(14) -0.0012(12) -0.0006(12) 0.0016(12)
C2 0.0403(16) 0.0421(15) 0.0333(14) -0.0033(12) 0.0008(12) 0.0015(12)
C3 0.0444(17) 0.0445(16) 0.0366(15) -0.0047(13) 0.0002(12) 0.0030(13)
C4 0.0395(16) 0.0429(16) 0.0345(14) -0.0028(12) 0.0008(12) 0.0056(12)
C5 0.0376(15) 0.0388(15) 0.0329(14) -0.0012(12) -0.0001(11) 0.0006(12)
C6 0.0415(16) 0.0455(17) 0.0367(15) -0.0017(13) 0.0001(12) 0.0040(13)
C7 0.0433(18) 0.0555(19) 0.0403(16) -0.0067(14) -0.0009(13) 0.0110(15)
C8 0.0413(18) 0.069(2) 0.056(2) -0.0073(17) -0.0071(15) 0.0135(16)
C9 0.072(3) 0.092(3) 0.081(3) 0.001(3) -0.007(2) 0.032(3)
C10 0.117(4) 0.089(4) 0.087(4) -0.002(3) -0.005(3) 0.025(3)
C11 0.196(8) 0.108(5) 0.132(6) 0.050(5) 0.030(5) 0.049(5)
C12 0.27(2) 0.114(15) 0.087(8) 0.010(9) 0.006(11) 0.034(13)
C12' 0.27(2) 0.114(15) 0.087(8) 0.010(9) 0.006(11) 0.034(13)
C13 0.160(9) 0.125(7) 0.099(6) 0.029(7) 0.027(6) 0.011(7)
C13' 0.160(9) 0.125(7) 0.099(6) 0.029(7) 0.027(6) 0.011(7)
C14 0.0465(17) 0.0436(16) 0.0375(15) -0.0025(13) 0.0000(13) 0.0020(13)
C15 0.052(2) 0.065(2) 0.0480(19) 0.0072(17) -0.0055(15) -0.0025(16)
C16 0.052(2) 0.076(2) 0.054(2) 0.0193(19) -0.0025(16) -0.0041(18)
C17 0.054(2) 0.0484(19) 0.054(2) 0.0034(16) 0.0047(16) -0.0017(15)
C18 0.0422(18) 0.069(2) 0.053(2) 0.0013(17) -0.0066(15) -0.0058(16)
C19 0.056(2) 0.061(2) 0.0396(17) 0.0042(15) -0.0025(15) -0.0026(16)
C20 0.065(3) 0.097(4) 0.117(4) 0.025(3) -0.010(3) -0.028(2)
C21 0.0501(18) 0.0402(16) 0.0386(15) -0.0037(13) -0.0024(13) 0.0021(13)
C22 0.078(3) 0.0454(18) 0.0398(17) -0.0025(14) -0.0081(16) -0.0071(17)
C24 0.080(3) 0.058(2) 0.0415(18) 0.0015(16) -0.0115(17) -0.0114(19)
C25 0.076(3) 0.049(2) 0.050(2) 0.0082(16) -0.0023(17) -0.0035(18)
C26 0.106(3) 0.048(2) 0.053(2) 0.0083(17) -0.008(2) -0.018(2)
C27 0.080(3) 0.055(2) 0.0458(19) -0.0046(16) -0.0089(17) -0.0169(18)
C28 0.147(5) 0.091(3) 0.053(2) 0.014(2) -0.026(3) 0.001(3)
C29 0.0503(18) 0.0439(17) 0.0381(15) -0.0053(13) -0.0018(13) -0.0002(14)
C30 0.057(2) 0.056(2) 0.0515(19) 0.0030(16) 0.0076(16) 0.0000(16)
C31 0.062(2) 0.075(3) 0.056(2) 0.0040(19) 0.0161(18) 0.011(2)
C32 0.069(2) 0.071(3) 0.0453(19) -0.0100(18) 0.0022(17) 0.017(2)
C33 0.068(2) 0.0448(19) 0.072(2) -0.0096(17) -0.004(2) 0.0033(17)
C34 0.054(2) 0.0484(19) 0.057(2) -0.0058(16) 0.0051(16) -0.0035(15)
C35 0.119(5) 0.084(3) 0.114(4) -0.039(3) -0.011(3) 0.046(3)
O1 0.0476(13) 0.0587(14) 0.0483(13) -0.0103(11) -0.0107(10) 0.0058(11)
O2 0.0528(15) 0.091(2) 0.0591(15) -0.0285(14) -0.0042(12) 0.0264(14)
O3 0.0626(17) 0.0785(19) 0.0820(19) 0.0281(16) 0.0002(14) -0.0168(14)
O4 0.123(3) 0.0618(17) 0.0627(17) 0.0196(14) -0.0147(17) -0.0107(17)
O5 0.096(2) 0.095(2) 0.080(2) -0.0115(17) 0.0167(17) 0.0436(19)
P1 0.0445(5) 0.0406(5) 0.0343(4) -0.0034(3) -0.0020(3) -0.0011(3)
N1 0.0353(14) 0.0533(16) 0.0443(14) -0.0061(12) -0.0029(11) 0.0068(12)
B1 0.73(3) 0.45(3) 0.128(12) 0.168(16) -0.139(19) -0.40(3)
F1 0.46(2) 0.251(11) 0.179(9) -0.010(9) 0.002(12) -0.089(14)
F2 0.311(12) 0.207(9) 0.222(10) 0.044(7) 0.094(9) -0.124(9)
F3 0.207(9) 0.240(11) 0.254(10) 0.113(9) 0.058(8) -0.029(7)
F4 0.242(11) 0.156(7) 0.153(7) 0.047(6) -0.053(7) -0.079(6)
B1' 0.73(3) 0.45(3) 0.128(12) 0.168(16) -0.139(19) -0.40(3)
F1' 0.46(2) 0.251(11) 0.179(9) -0.010(9) 0.002(12) -0.089(14)
F2' 0.311(12) 0.207(9) 0.222(10) 0.044(7) 0.094(9) -0.124(9)
F3' 0.207(9) 0.240(11) 0.254(10) 0.113(9) 0.058(8) -0.029(7)
F4' 0.242(11) 0.156(7) 0.153(7) 0.047(6) -0.053(7) -0.079(6)

loop_
_atom_type_symbol
_atom_type_description
_atom_type_scat_dispersion_real
_atom_type_scat_dispersion_imag
_atom_type_scat_source
C C 0.0033 0.0016 'International Tables Vol C Tables 4.2.6.8 and 6.1.1.4'
H H 0.0000 0.0000 'International Tables Vol C Tables 4.2.6.8 and 6.1.1.4'
O O 0.0106 0.0060 'International Tables Vol C Tables 4.2.6.8 and 6.1.1.4'
P P 0.1023 0.0942 'International Tables Vol C Tables 4.2.6.8 and 6.1.1.4'
N N 0.0061 0.0033 'International Tables Vol C Tables 4.2.6.8 and 6.1.1.4'
B B 0.0013 0.0007 'International Tables Vol C Tables 4.2.6.8 and 6.1.1.4'
F F 0.0171 0.0103 'International Tables Vol C Tables 4.2.6.8 and 6.1.1.4'

loop_
_geom_angle_atom_site_label_1
_geom_angle_atom_site_label_2
_geom_angle_atom_site_label_3
_geom_angle
_geom_angle_site_symmetry_1
_geom_angle_site_symmetry_3
_geom_angle_publ_flag
C2 C1 C5 120.0(3) . . ?
C2 C1 C6 121.0(3) . . ?
C5 C1 C6 119.0(3) . . ?
C1 C2 C3 118.4(3) . 2_666 ?
C1 C2 P1 124.6(2) . . ?
C3 C2 P1 117.0(2) 2_666 . ?
C4 C3 C2 122.0(3) . 2_666 ?
C4 C3 H3 119.0 . . ?
C2 C3 H3 119.0 2_666 . ?
C3 C4 C5 120.2(3) . . ?
C3 C4 C7 118.7(3) . . ?
C5 C4 C7 121.1(3) . . ?
C4 C5 C1 120.6(3) . . ?
C4 C5 C5 118.5(3) . 2_666 ?
C1 C5 C5 120.9(3) . 2_666 ?
O1 C6 N1 121.0(3) . . ?
O1 C6 C1 120.6(3) . . ?
N1 C6 C1 118.4(3) . . ?
O2 C7 N1 120.2(3) . . ?
O2 C7 C4 122.8(3) . . ?
N1 C7 C4 117.0(3) . . ?
N1 C8 C9 113.0(3) . . ?
N1 C8 H8A 109.0 . . ?
C9 C8 H8A 109.0 . . ?
N1 C8 H8B 109.0 . . ?
C9 C8 H8B 109.0 . . ?
H8A C8 H8B 107.8 . . ?
C10 C9 C8 116.1(4) . . ?
C10 C9 H9A 108.3 . . ?
C8 C9 H9A 108.3 . . ?
C10 C9 H9B 108.3 . . ?
C8 C9 H9B 108.3 . . ?
H9A C9 H9B 107.4 . . ?
C9 C10 C11 113.0(5) . . ?
C9 C10 H10A 109.0 . . ?
C11 C10 H10A 109.0 . . ?
C9 C10 H10B 109.0 . . ?
C11 C10 H10B 109.0 . . ?
H10A C10 H10B 107.8 . . ?
C10 C11 C12' 121.4(13) . . ?
C10 C11 C12 110.7(9) . . ?
C10 C11 H11A 109.5 . . ?
C12 C11 H11A 109.5 . . ?
C10 C11 H11B 109.5 . . ?
C12 C11 H11B 109.5 . . ?
H11A C11 H11B 108.1 . . ?
C10 C11 H11C 107.0 . . ?
C12' C11 H11C 107.0 . . ?
C10 C11 H11D 107.0 . . ?
C12' C11 H11D 107.0 . . ?
H11C C11 H11D 106.7 . . ?
C13 C12 C11 113.4(15) . . ?
C13 C12 H12A 108.9 . . ?
C11 C12 H12A 108.9 . . ?
C13 C12 H12B 108.9 . . ?
C11 C12 H12B 108.9 . . ?
H12A C12 H12B 107.7 . . ?
C13' C12' C11 101.7(15) . . ?
C13' C12' H12C 111.4 . . ?
C11 C12' H12C 111.4 . . ?
C13' C12' H12D 111.4 . . ?
C11 C12' H12D 111.4 . . ?
H12C C12' H12D 109.3 . . ?
C12 C13 H13A 109.5 . . ?
C12 C13 H13B 109.5 . . ?
H13A C13 H13B 109.5 . . ?
C12 C13 H13C 109.5 . . ?
H13A C13 H13C 109.5 . . ?
H13B C13 H13C 109.5 . . ?
C12' C13' H13D 109.5 . . ?
C12' C13' H13E 109.5 . . ?
H13D C13' H13E 109.5 . . ?
C12' C13' H13F 109.5 . . ?
H13D C13' H13F 109.5 . . ?
H13E C13' H13F 109.5 . . ?
C19 C14 C15 118.4(3) . . ?
C19 C14 P1 123.4(2) . . ?
C15 C14 P1 118.2(3) . . ?
C16 C15 C14 119.7(3) . . ?
C16 C15 H15 120.1 . . ?
C14 C15 H15 120.1 . . ?
C17 C16 C15 121.0(3) . . ?
C17 C16 H16 119.5 . . ?
C15 C16 H16 119.5 . . ?
O3 C17 C16 115.9(3) . . ?
O3 C17 C18 124.0(3) . . ?
C16 C17 C18 120.1(3) . . ?
C19 C18 C17 119.9(3) . . ?
C19 C18 H18 120.1 . . ?
C17 C18 H18 120.1 . . ?
C18 C19 C14 121.0(3) . . ?
C18 C19 H19 119.5 . . ?
C14 C19 H19 119.5 . . ?
O3 C20 H20A 109.5 . . ?
O3 C20 H20B 109.5 . . ?
H20A C20 H20B 109.5 . . ?
O3 C20 H20C 109.5 . . ?
H20A C20 H20C 109.5 . . ?
H20B C20 H20C 109.5 . . ?
C27 C21 C22 118.3(3) . . ?
C27 C21 P1 121.8(3) . . ?
C22 C21 P1 119.5(2) . . ?
C24 C22 C21 121.7(3) . . ?
C24 C22 H22 119.1 . . ?
C21 C22 H22 119.1 . . ?
C22 C24 C25 119.4(3) . . ?
C22 C24 H24 120.3 . . ?
C25 C24 H24 120.3 . . ?
O4 C25 C26 116.0(3) . . ?
O4 C25 C24 124.5(3) . . ?
C26 C25 C24 119.5(3) . . ?
C25 C26 C27 120.7(4) . . ?
C25 C26 H26 119.7 . . ?
C27 C26 H26 119.7 . . ?
C21 C27 C26 120.3(3) . . ?
C21 C27 H27 119.9 . . ?
C26 C27 H27 119.9 . . ?
O4 C28 H28A 109.5 . . ?
O4 C28 H28B 109.5 . . ?
H28A C28 H28B 109.5 . . ?
O4 C28 H28C 109.5 . . ?
H28A C28 H28C 109.5 . . ?
H28B C28 H28C 109.5 . . ?
C34 C29 C30 118.4(3) . . ?
C34 C29 P1 122.7(3) . . ?
C30 C29 P1 118.9(3) . . ?
C31 C30 C29 120.1(3) . . ?
C31 C30 H30 119.9 . . ?
C29 C30 H30 119.9 . . ?
C30 C31 C32 120.4(4) . . ?
C30 C31 H31 119.8 . . ?
C32 C31 H31 119.8 . . ?
O5 C32 C31 115.2(4) . . ?
O5 C32 C33 124.5(4) . . ?
C31 C32 C33 120.3(3) . . ?
C34 C33 C32 118.7(4) . . ?
C34 C33 H33 120.6 . . ?
C32 C33 H33 120.6 . . ?
C33 C34 C29 122.0(4) . . ?
C33 C34 H34 119.0 . . ?
C29 C34 H34 119.0 . . ?
O5 C35 H35A 109.5 . . ?
O5 C35 H35B 109.5 . . ?
H35A C35 H35B 109.5 . . ?
O5 C35 H35C 109.5 . . ?
H35A C35 H35C 109.5 . . ?
H35B C35 H35C 109.5 . . ?
C17 O3 C20 118.9(3) . . ?
C25 O4 C28 118.9(3) . . ?
C32 O5 C35 117.9(4) . . ?
C14 P1 C21 117.48(15) . . ?
C14 P1 C29 106.68(15) . . ?
C21 P1 C29 104.43(14) . . ?
C14 P1 C2 108.86(14) . . ?
C21 P1 C2 111.76(14) . . ?
C29 P1 C2 106.93(14) . . ?
C6 N1 C7 123.8(2) . . ?
C6 N1 C8 118.6(3) . . ?
C7 N1 C8 117.6(3) . . ?
F1 B1 F4 116.0(17) . . ?
F1 B1 F3 131.2(18) . . ?
F4 B1 F3 110.7(15) . . ?
F1 B1 F2 93.8(13) . . ?
F4 B1 F2 87.7(14) . . ?
F3 B1 F2 101.6(15) . . ?
F4' B1' F2' 128(2) . . ?
F4' B1' F3' 117.6(19) . . ?
F2' B1' F3' 105.1(19) . . ?
F4' B1' F1' 71.8(14) . . ?
F2' B1' F1' 85.1(17) . . ?
F3' B1' F1' 84.6(16) . . ?
B1' F1' F4' 50.7(9) . . ?
B1' F4' F1' 57.5(11) . . ?

loop_
_geom_bond_atom_site_label_1
_geom_bond_atom_site_label_2
_geom_bond_distance
_geom_bond_site_symmetry_2
_geom_bond_publ_flag
C1 C2 1.400(4) . ?
C1 C5 1.407(4) . ?
C1 C6 1.482(4) . ?
C2 C3 1.408(4) 2_666 ?
C2 P1 1.823(3) . ?
C3 C4 1.378(4) . ?
C3 C2 1.408(4) 2_666 ?
C3 H3 0.9300 . ?
C4 C5 1.407(4) . ?
C4 C7 1.467(4) . ?
C5 C5 1.411(6) 2_666 ?
C6 O1 1.220(4) . ?
C6 N1 1.395(4) . ?
C7 O2 1.210(4) . ?
C7 N1 1.396(4) . ?
C8 N1 1.486(4) . ?
C8 C9 1.514(6) . ?
C8 H8A 0.9700 . ?
C8 H8B 0.9700 . ?
C9 C10 1.488(7) . ?
C9 H9A 0.9700 . ?
C9 H9B 0.9700 . ?
C10 C11 1.508(8) . ?
C10 H10A 0.9700 . ?
C10 H10B 0.9700 . ?
C11 C12' 1.523(18) . ?
C11 C12 1.534(16) . ?
C11 H11A 0.9700 . ?
C11 H11B 0.9700 . ?
C11 H11C 0.9700 . ?
C11 H11D 0.9700 . ?
C12 C13 1.512(19) . ?
C12 H12A 0.9700 . ?
C12 H12B 0.9700 . ?
C12' C13' 1.493(18) . ?
C12' H12C 0.9700 . ?
C12' H12D 0.9700 . ?
C13 H13A 0.9600 . ?
C13 H13B 0.9600 . ?
C13 H13C 0.9600 . ?
C13' H13D 0.9600 . ?
C13' H13E 0.9600 . ?
C13' H13F 0.9600 . ?
C14 C19 1.394(5) . ?
C14 C15 1.397(5) . ?
C14 P1 1.781(3) . ?
C15 C16 1.380(5) . ?
C15 H15 0.9300 . ?
C16 C17 1.365(5) . ?
C16 H16 0.9300 . ?
C17 O3 1.358(4) . ?
C17 C18 1.375(5) . ?
C18 C19 1.374(5) . ?
C18 H18 0.9300 . ?
C19 H19 0.9300 . ?
C20 O3 1.409(5) . ?
C20 H20A 0.9600 . ?
C20 H20B 0.9600 . ?
C20 H20C 0.9600 . ?
C21 C27 1.387(5) . ?
C21 C22 1.396(4) . ?
C21 P1 1.786(3) . ?
C22 C24 1.369(5) . ?
C22 H22 0.9300 . ?
C24 C25 1.397(5) . ?
C24 H24 0.9300 . ?
C25 O4 1.352(4) . ?
C25 C26 1.380(5) . ?
C26 C27 1.387(5) . ?
C26 H26 0.9300 . ?
C27 H27 0.9300 . ?
C28 O4 1.430(5) . ?
C28 H28A 0.9600 . ?
C28 H28B 0.9600 . ?
C28 H28C 0.9600 . ?
C29 C34 1.379(5) . ?
C29 C30 1.408(5) . ?
C29 P1 1.801(3) . ?
C30 C31 1.374(5) . ?
C30 H30 0.9300 . ?
C31 C32 1.379(6) . ?
C31 H31 0.9300 . ?
C32 O5 1.350(4) . ?
C32 C33 1.395(6) . ?
C33 C34 1.378(5) . ?
C33 H33 0.9300 . ?
C34 H34 0.9300 . ?
C35 O5 1.448(6) . ?
C35 H35A 0.9600 . ?
C35 H35B 0.9600 . ?
C35 H35C 0.9600 . ?
B1 F1 1.248(16) . ?
B1 F4 1.268(17) . ?
B1 F3 1.319(16) . ?
B1 F2 1.366(18) . ?
B1' F4' 1.293(18) . ?
B1' F2' 1.323(18) . ?
B1' F3' 1.356(19) . ?
B1' F1' 1.410(19) . ?
F1' F4' 1.59(2) . ?

loop_
_geom_torsion_atom_site_label_1
_geom_torsion_atom_site_label_2
_geom_torsion_atom_site_label_3
_geom_torsion_atom_site_label_4
_geom_torsion
_geom_torsion_site_symmetry_1
_geom_torsion_site_symmetry_2
_geom_torsion_site_symmetry_3
_geom_torsion_site_symmetry_4
_geom_torsion_publ_flag
C5 C1 C2 C3 -0.9(4) . . . 2_666 ?
C6 C1 C2 C3 178.8(3) . . . 2_666 ?
C5 C1 C2 P1 178.0(2) . . . . ?
C6 C1 C2 P1 -2.3(4) . . . . ?
C2 C3 C4 C5 -1.7(5) 2_666 . . . ?
C2 C3 C4 C7 179.1(3) 2_666 . . . ?
C3 C4 C5 C1 -179.2(3) . . . . ?
C7 C4 C5 C1 0.0(5) . . . . ?
C3 C4 C5 C5 2.5(5) . . . 2_666 ?
C7 C4 C5 C5 -178.3(3) . . . 2_666 ?
C2 C1 C5 C4 -178.2(3) . . . . ?
C6 C1 C5 C4 2.1(4) . . . . ?
C2 C1 C5 C5 0.0(5) . . . 2_666 ?
C6 C1 C5 C5 -179.7(3) . . . 2_666 ?
C2 C1 C6 O1 -1.7(5) . . . . ?
C5 C1 C6 O1 178.0(3) . . . . ?
C2 C1 C6 N1 179.4(3) . . . . ?
C5 C1 C6 N1 -0.9(4) . . . . ?
C3 C4 C7 O2 -4.6(5) . . . . ?
C5 C4 C7 O2 176.2(3) . . . . ?
C3 C4 C7 N1 175.9(3) . . . . ?
C5 C4 C7 N1 -3.3(5) . . . . ?
N1 C8 C9 C10 63.4(5) . . . . ?
C8 C9 C10 C11 178.0(5) . . . . ?
C9 C10 C11 C12' 165.6(12) . . . . ?
C9 C10 C11 C12 -169.1(14) . . . . ?
C10 C11 C12 C13 165.1(15) . . . . ?
C12' C11 C12 C13 -74(4) . . . . ?
C10 C11 C12' C13' 80(2) . . . . ?
C12 C11 C12' C13' 9(3) . . . . ?
C19 C14 C15 C16 1.9(5) . . . . ?
P1 C14 C15 C16 -176.0(3) . . . . ?
C14 C15 C16 C17 -1.4(6) . . . . ?
C15 C16 C17 O3 -178.5(3) . . . . ?
C15 C16 C17 C18 0.3(6) . . . . ?
O3 C17 C18 C19 179.0(3) . . . . ?
C16 C17 C18 C19 0.3(6) . . . . ?
C17 C18 C19 C14 0.2(6) . . . . ?
C15 C14 C19 C18 -1.3(5) . . . . ?
P1 C14 C19 C18 176.4(3) . . . . ?
C27 C21 C22 C24 -3.6(6) . . . . ?
P1 C21 C22 C24 -177.2(3) . . . . ?
C21 C22 C24 C25 2.7(6) . . . . ?
C22 C24 C25 O4 179.1(4) . . . . ?
C22 C24 C25 C26 -0.3(6) . . . . ?
O4 C25 C26 C27 179.3(4) . . . . ?
C24 C25 C26 C27 -1.2(7) . . . . ?
C22 C21 C27 C26 2.0(6) . . . . ?
P1 C21 C27 C26 175.5(3) . . . . ?
C25 C26 C27 C21 0.4(7) . . . . ?
C34 C29 C30 C31 -1.1(5) . . . . ?
P1 C29 C30 C31 179.5(3) . . . . ?
C29 C30 C31 C32 1.6(6) . . . . ?
C30 C31 C32 O5 -179.4(3) . . . . ?
C30 C31 C32 C33 -1.2(6) . . . . ?
O5 C32 C33 C34 178.2(4) . . . . ?
C31 C32 C33 C34 0.2(6) . . . . ?
C32 C33 C34 C29 0.3(6) . . . . ?
C30 C29 C34 C33 0.1(5) . . . . ?
P1 C29 C34 C33 179.5(3) . . . . ?
C16 C17 O3 C20 176.8(4) . . . . ?
C18 C17 O3 C20 -2.0(6) . . . . ?
C26 C25 O4 C28 177.5(4) . . . . ?
C24 C25 O4 C28 -1.9(7) . . . . ?
C31 C32 O5 C35 -177.3(4) . . . . ?
C33 C32 O5 C35 4.5(6) . . . . ?
C19 C14 P1 C21 19.3(3) . . . . ?
C15 C14 P1 C21 -162.9(3) . . . . ?
C19 C14 P1 C29 -97.3(3) . . . . ?
C15 C14 P1 C29 80.4(3) . . . . ?
C19 C14 P1 C2 147.6(3) . . . . ?
C15 C14 P1 C2 -34.7(3) . . . . ?
C27 C21 P1 C14 127.6(3) . . . . ?
C22 C21 P1 C14 -59.0(3) . . . . ?
C27 C21 P1 C29 -114.5(3) . . . . ?
C22 C21 P1 C29 58.9(3) . . . . ?
C27 C21 P1 C2 0.8(4) . . . . ?
C22 C21 P1 C2 174.2(3) . . . . ?
C34 C29 P1 C14 -10.4(3) . . . . ?
C30 C29 P1 C14 169.0(3) . . . . ?
C34 C29 P1 C21 -135.4(3) . . . . ?
C30 C29 P1 C21 44.0(3) . . . . ?
C34 C29 P1 C2 106.0(3) . . . . ?
C30 C29 P1 C2 -74.6(3) . . . . ?
C1 C2 P1 C14 -62.4(3) . . . . ?
C3 C2 P1 C14 116.5(2) 2_666 . . . ?
C1 C2 P1 C21 69.0(3) . . . . ?
C3 C2 P1 C21 -112.1(2) 2_666 . . . ?
C1 C2 P1 C29 -177.3(3) . . . . ?
C3 C2 P1 C29 1.6(3) 2_666 . . . ?
O1 C6 N1 C7 178.5(3) . . . . ?
C1 C6 N1 C7 -2.6(5) . . . . ?
O1 C6 N1 C8 -0.6(5) . . . . ?
C1 C6 N1 C8 178.3(3) . . . . ?
O2 C7 N1 C6 -174.9(3) . . . . ?
C4 C7 N1 C6 4.6(5) . . . . ?
O2 C7 N1 C8 4.3(5) . . . . ?
C4 C7 N1 C8 -176.3(3) . . . . ?
C9 C8 N1 C6 -101.7(4) . . . . ?
C9 C8 N1 C7 79.1(4) . . . . ?
F2' B1' F1' F4' -133(2) . . . . ?
F3' B1' F1' F4' 121.4(18) . . . . ?
F2' B1' F4' F1' 68(2) . . . . ?
F3' B1' F4' F1' -74(2) . . . . ?

loop_
_platon_squeeze_void_nr
_platon_squeeze_void_average_x
_platon_squeeze_void_average_y
_platon_squeeze_void_average_z
_platon_squeeze_void_volume
_platon_squeeze_void_count_electrons
_platon_squeeze_void_content
1 0.500 1.000 0.500 99 16 ' '
